data_2222222
loop_
_publ_author_name
'Li, Xin-Sheng'
'Mo, Juan'
'Yuan, Li'
'Liu, Jian-Hua'
'Zhang, Su-Mei'

_publ_section_title
;
 [\m-Bis(5,7-dimethyl-1,8-naphthyridin-2-yl)diazene]bis[difluoridoboron(III)]
;
_journal_coeditor_code BG2262
_journal_issue 7
_journal_name_full 'Acta Crystallographica Section E'
_journal_page_first o1673
_journal_paper_doi 10.1107/S1600536809022491
_journal_volume 65
_journal_year 2009
_chemical_formula_iupac 'C20 H18 B2 F4 N6'
_chemical_formula_moiety 'C20 H18 B2 F4 N6'
_chemical_formula_sum 'C20 H18 B2 F4 N6'
_chemical_formula_weight 440.02
_chemical_name_systematic
;
[\m-Bis(5,7-dimethyl-1,8-naphthyridin-2-yl)diazene]bis[difluoridoboron(III)]
;
_space_group_IT_number 61
_symmetry_cell_setting orthorhombic
_symmetry_space_group_name_Hall '-P 2ac 2ab'
_symmetry_space_group_name_H-M 'P b c a'
_atom_sites_solution_hydrogens geom
_atom_sites_solution_primary direct
_atom_sites_solution_secondary difmap
_audit_creation_method SHELXL-97
_cell_angle_alpha 90.00
_cell_angle_beta 90.00
_cell_angle_gamma 90.00
_cell_formula_units_Z 4
_cell_length_a 8.5379(17)
_cell_length_b 14.696(3)
_cell_length_c 15.467(3)
_cell_measurement_reflns_used 3723
_cell_measurement_temperature 272(3)
_cell_measurement_theta_max 27.464
_cell_measurement_theta_min 3.057
_cell_volume 1940.7(7)
_computing_cell_refinement 'SAINT (Bruker, 2000)'
_computing_data_collection 'SMART (Bruker, 2000)'
_computing_data_reduction 'SAINT (Bruker, 2000)'
_computing_molecular_graphics 'SHELXTL (Sheldrick, 2008)'
_computing_publication_material 'SHELXTL (Sheldrick, 2008)'
_computing_structure_refinement 'SHELXL97 (Sheldrick, 2008)'
_computing_structure_solution 'SHELXS97 (Sheldrick, 2008)'
_diffrn_ambient_temperature 272(3)
_diffrn_measured_fraction_theta_full 0.997
_diffrn_measured_fraction_theta_max 0.997
_diffrn_measurement_device_type 'Bruker SMART CCD area-detector'
_diffrn_measurement_method '\f and \w'
_diffrn_radiation_monochromator graphite
_diffrn_radiation_source 'fine-focus sealed tube'
_diffrn_radiation_type MoK\a
_diffrn_radiation_wavelength 0.71073
_diffrn_reflns_av_R_equivalents 0.0578
_diffrn_reflns_av_sigmaI/netI 0.0437
_diffrn_reflns_limit_h_max 11
_diffrn_reflns_limit_h_min -9
_diffrn_reflns_limit_k_max 15
_diffrn_reflns_limit_k_min -19
_diffrn_reflns_limit_l_max 19
_diffrn_reflns_limit_l_min -20
_diffrn_reflns_number 14645
_diffrn_reflns_theta_full 27.51
_diffrn_reflns_theta_max 27.51
_diffrn_reflns_theta_min 3.06
_diffrn_standards_decay_% 0
_diffrn_standards_interval_count 0
_diffrn_standards_interval_time 0
_diffrn_standards_number 0
_exptl_absorpt_coefficient_mu 0.119
_exptl_absorpt_correction_T_max 0.9939
_exptl_absorpt_correction_T_min 0.9852
_exptl_absorpt_correction_type multi-scan
_exptl_absorpt_process_details '(SADABS; Sheldrick, 2003)'
_exptl_crystal_colour brown
_exptl_crystal_density_diffrn 1.506
_exptl_crystal_density_method 'not measured'
_exptl_crystal_description block
_exptl_crystal_F_000 904
_exptl_crystal_size_max 0.10
_exptl_crystal_size_mid 0.08
_exptl_crystal_size_min 0.06
_refine_diff_density_max 0.320
_refine_diff_density_min -0.241
_refine_ls_extinction_coef 0.012(2)
_refine_ls_extinction_expression Fc^*^=kFc[1+0.001xFc^2^\l^3^/sin(2\q)]^-1/4^
_refine_ls_extinction_method SHELXL
_refine_ls_goodness_of_fit_ref 1.068
_refine_ls_hydrogen_treatment constr
_refine_ls_matrix_type full
_refine_ls_number_parameters 148
_refine_ls_number_reflns 2221
_refine_ls_number_restraints 0
_refine_ls_restrained_S_all 1.068
_refine_ls_R_factor_all 0.0613
_refine_ls_R_factor_gt 0.0453
_refine_ls_shift/su_max 0.002
_refine_ls_shift/su_mean 0.000
_refine_ls_structure_factor_coef Fsqd
_refine_ls_weighting_details 'calc w=1/[\s^2^(Fo^2^)+(0.0655P)^2^+0.3984P] where P=(Fo^2^+2Fc^2^)/3'
_refine_ls_weighting_scheme calc
_refine_ls_wR_factor_gt 0.1153
_refine_ls_wR_factor_ref 0.1273
_reflns_number_gt 1714
_reflns_number_total 2221
_reflns_threshold_expression I>2\s(I)
_cod_data_source_file bg2262.cif
_cod_data_source_block I
_cod_depositor_comments
;
The following automatic conversions were performed:
'_symmetry_cell_setting' value 'Orthorhombic' changed to 'orthorhombic'
according to '/home/saulius/struct/CIF-dictionaries/cif_core.dic'
dictionary named 'cif_core.dic' version 2.4.1 from 2010-06-29.

Automatic conversion script
Id: cif_fix_enum 1527 2010-12-29 10:47:43Z saulius 

The following automatic conversions were performed:

'_symmetry_cell_setting' value 'Orthorhombic' changed to
'orthorhombic' according to
/home/saulius/struct/CIF-dictionaries/cif_core.dic dictionary named
'cif_core.dic' version 2.4.1 from 2010-06-29.

Automatic conversion script
Id: cif_fix_values 1715 2011-07-08 13:25:40Z adriana 
;
_cod_original_cell_volume 1940.6(7)
_cod_database_code 2222222
_cod_database_fobs_code 2222222

loop_
_symmetry_equiv_pos_as_xyz
'x, y, z'
'-x+1/2, -y, z+1/2'
'-x, y+1/2, -z+1/2'
'x+1/2, -y+1/2, -z'
'-x, -y, -z'
'x-1/2, y, -z-1/2'
'x, -y-1/2, z-1/2'
'-x-1/2, y-1/2, z'

loop_
_atom_site_type_symbol
_atom_site_label
_atom_site_fract_x
_atom_site_fract_y
_atom_site_fract_z
_atom_site_U_iso_or_equiv
_atom_site_adp_type
_atom_site_calc_flag
_atom_site_refinement_flags
_atom_site_occupancy
_atom_site_disorder_assembly
_atom_site_disorder_group
F F1 0.11305(12) 0.18492(6) 1.00731(7) 0.0319(3) Uani d . 1 . .
F F2 -0.00219(12) 0.14892(7) 0.87999(7) 0.0323(3) Uani d . 1 . .
N N1 0.36490(16) 0.15195(8) 0.86608(9) 0.0227(3) Uani d . 1 . .
N N2 0.20684(15) 0.04677(8) 0.93336(9) 0.0221(3) Uani d . 1 . .
N N3 0.03539(17) -0.04321(8) 1.00022(10) 0.0260(4) Uani d . 1 . .
B B1 0.0693(2) 0.11566(11) 0.95247(13) 0.0243(4) Uani d . 1 . .
C C1 0.5141(2) 0.26721(11) 0.79215(12) 0.0319(4) Uani d . 1 . .
H H1A 0.4310 0.2784 0.7517 0.048 Uiso calc R 1 . .
H H1B 0.6132 0.2741 0.7635 0.048 Uiso calc R 1 . .
H H1C 0.5071 0.3099 0.8390 0.048 Uiso calc R 1 . .
C C2 0.50004(19) 0.17214(10) 0.82689(11) 0.0254(4) Uani d . 1 . .
C C3 0.6203(2) 0.10902(11) 0.81609(12) 0.0279(4) Uani d . 1 . .
H H3 0.7136 0.1272 0.7903 0.033 Uiso calc R 1 . .
C C4 0.60339(19) 0.02021(11) 0.84293(11) 0.0264(4) Uani d . 1 . .
C C5 0.7318(2) -0.04743(12) 0.82761(13) 0.0345(4) Uani d . 1 . .
H H5A 0.7073 -0.0835 0.7776 0.052 Uiso calc R 1 . .
H H5B 0.7418 -0.0863 0.8772 0.052 Uiso calc R 1 . .
H H5C 0.8287 -0.0158 0.8182 0.052 Uiso calc R 1 . .
C C6 0.46063(19) -0.00410(10) 0.88339(11) 0.0235(4) Uani d . 1 . .
C C7 0.4213(2) -0.09362(10) 0.91393(11) 0.0252(4) Uani d . 1 . .
H H7 0.4938 -0.1404 0.9078 0.030 Uiso calc R 1 . .
C C8 0.2814(2) -0.11140(10) 0.95139(11) 0.0245(4) Uani d . 1 . .
H H8 0.2559 -0.1699 0.9696 0.029 Uiso calc R 1 . .
C C9 0.17464(19) -0.03837(10) 0.96207(11) 0.0226(4) Uani d . 1 . .
C C10 0.34843(19) 0.06558(10) 0.89359(11) 0.0217(4) Uani d . 1 . .

loop_
_atom_site_aniso_label
_atom_site_aniso_U_11
_atom_site_aniso_U_22
_atom_site_aniso_U_33
_atom_site_aniso_U_12
_atom_site_aniso_U_13
_atom_site_aniso_U_23
F1 0.0394(6) 0.0203(5) 0.0361(7) -0.0040(4) 0.0109(5) -0.0022(4)
F2 0.0286(6) 0.0336(5) 0.0347(7) 0.0027(4) 0.0020(5) 0.0125(4)
N1 0.0224(7) 0.0230(6) 0.0227(8) -0.0048(5) 0.0010(6) 0.0018(5)
N2 0.0233(7) 0.0184(6) 0.0245(8) -0.0016(5) 0.0034(6) 0.0027(5)
N3 0.0261(7) 0.0154(6) 0.0366(9) 0.0022(5) 0.0087(6) 0.0039(5)
B1 0.0260(10) 0.0187(8) 0.0283(11) -0.0004(6) 0.0047(8) 0.0029(7)
C1 0.0326(10) 0.0296(8) 0.0335(10) -0.0099(7) 0.0043(8) 0.0039(7)
C2 0.0269(9) 0.0285(8) 0.0207(9) -0.0076(6) -0.0011(7) 0.0000(6)
C3 0.0224(9) 0.0368(9) 0.0245(9) -0.0059(7) 0.0019(7) 0.0007(7)
C4 0.0224(8) 0.0345(8) 0.0223(9) -0.0009(6) -0.0015(7) -0.0018(7)
C5 0.0274(9) 0.0419(10) 0.0341(11) 0.0045(7) 0.0049(8) -0.0006(8)
C6 0.0224(8) 0.0282(8) 0.0198(9) 0.0010(6) 0.0001(7) -0.0007(6)
C7 0.0272(9) 0.0251(7) 0.0234(9) 0.0044(6) 0.0000(7) -0.0013(6)
C8 0.0279(9) 0.0193(7) 0.0262(9) 0.0017(6) 0.0012(7) 0.0009(6)
C9 0.0245(8) 0.0190(7) 0.0244(9) -0.0005(6) 0.0027(7) 0.0023(6)
C10 0.0221(8) 0.0232(7) 0.0197(8) -0.0028(6) 0.0008(7) 0.0001(6)

loop_
_atom_type_symbol
_atom_type_description
_atom_type_scat_dispersion_real
_atom_type_scat_dispersion_imag
_atom_type_scat_source
C C 0.0033 0.0016 'International Tables Vol C Tables 4.2.6.8 and 6.1.1.4'
H H 0.0000 0.0000 'International Tables Vol C Tables 4.2.6.8 and 6.1.1.4'
B B 0.0013 0.0007 'International Tables Vol C Tables 4.2.6.8 and 6.1.1.4'
N N 0.0061 0.0033 'International Tables Vol C Tables 4.2.6.8 and 6.1.1.4'
F F 0.0171 0.0103 'International Tables Vol C Tables 4.2.6.8 and 6.1.1.4'

loop_
_geom_angle_atom_site_label_1
_geom_angle_atom_site_label_2
_geom_angle_atom_site_label_3
_geom_angle_site_symmetry_1
_geom_angle_site_symmetry_3
_geom_angle
_geom_angle_publ_flag
C2 N1 C10 . . 116.28(14) ?
C9 N2 C10 . . 120.45(13) ?
C9 N2 B1 . . 112.31(13) ?
C10 N2 B1 . . 127.23(12) ?
C9 N3 N3 . 5_557 109.50(15) ?
C9 N3 B1 . 5_557 138.76(12) ?
N3 N3 B1 5_557 5_557 111.70(16) ?
F2 B1 F1 . . 111.22(13) ?
F2 B1 N3 . 5_557 111.75(14) ?
F1 B1 N3 . 5_557 111.63(14) ?
F2 B1 N2 . . 114.07(15) ?
F1 B1 N2 . . 112.80(14) ?
N3 B1 N2 5_557 . 94.35(11) ?
C2 C1 H1A . . 109.5 ?
C2 C1 H1B . . 109.5 ?
H1A C1 H1B . . 109.5 ?
C2 C1 H1C . . 109.5 ?
H1A C1 H1C . . 109.5 ?
H1B C1 H1C . . 109.5 ?
N1 C2 C3 . . 122.85(14) ?
N1 C2 C1 . . 115.96(15) ?
C3 C2 C1 . . 121.16(15) ?
C4 C3 C2 . . 121.17(16) ?
C4 C3 H3 . . 119.4 ?
C2 C3 H3 . . 119.4 ?
C3 C4 C6 . . 117.55(15) ?
C3 C4 C5 . . 120.28(16) ?
C6 C4 C5 . . 122.16(15) ?
C4 C5 H5A . . 109.5 ?
C4 C5 H5B . . 109.5 ?
H5A C5 H5B . . 109.5 ?
C4 C5 H5C . . 109.5 ?
H5A C5 H5C . . 109.5 ?
H5B C5 H5C . . 109.5 ?
C10 C6 C4 . . 116.79(14) ?
C10 C6 C7 . . 117.96(15) ?
C4 C6 C7 . . 125.25(15) ?
C8 C7 C6 . . 121.57(14) ?
C8 C7 H7 . . 119.2 ?
C6 C7 H7 . . 119.2 ?
C7 C8 C9 . . 118.11(14) ?
C7 C8 H8 . . 120.9 ?
C9 C8 H8 . . 120.9 ?
N3 C9 N2 . . 112.09(13) ?
N3 C9 C8 . . 125.89(13) ?
N2 C9 C8 . . 122.02(15) ?
N1 C10 N2 . . 114.83(13) ?
N1 C10 C6 . . 125.31(15) ?
N2 C10 C6 . . 119.85(13) ?

loop_
_geom_bond_atom_site_label_1
_geom_bond_atom_site_label_2
_geom_bond_site_symmetry_2
_geom_bond_distance
_geom_bond_publ_flag
F1 B1 . 1.377(2) ?
F2 B1 . 1.367(2) ?
N1 C2 . 1.337(2) ?
N1 C10 . 1.3461(19) ?
N2 C9 . 1.3559(18) ?
N2 C10 . 1.384(2) ?
N2 B1 . 1.579(2) ?
N3 C9 . 1.329(2) ?
N3 N3 5_557 1.407(2) ?
N3 B1 5_557 1.571(2) ?
B1 N3 5_557 1.571(2) ?
C1 C2 . 1.502(2) ?
C1 H1A . 0.9600 ?
C1 H1B . 0.9600 ?
C1 H1C . 0.9600 ?
C2 C3 . 1.394(2) ?
C3 C4 . 1.377(2) ?
C3 H3 . 0.9300 ?
C4 C6 . 1.416(2) ?
C4 C5 . 1.499(2) ?
C5 H5A . 0.9600 ?
C5 H5B . 0.9600 ?
C5 H5C . 0.9600 ?
C6 C10 . 1.411(2) ?
C6 C7 . 1.438(2) ?
C7 C8 . 1.353(2) ?
C7 H7 . 0.9300 ?
C8 C9 . 1.417(2) ?
C8 H8 . 0.9300 ?

loop_
_geom_hbond_atom_site_label_D
_geom_hbond_atom_site_label_H
_geom_hbond_atom_site_label_A
_geom_hbond_site_symmetry_A
_geom_hbond_distance_DH
_geom_hbond_distance_HA
_geom_hbond_distance_DA
_geom_hbond_angle_DHA
C1 H1C F1 4_557 0.96 2.54 3.291(2) 135
C8 H8 F1 8_655 0.93 2.48 3.2434(19) 140

loop_
_geom_torsion_atom_site_label_1
_geom_torsion_atom_site_label_2
_geom_torsion_atom_site_label_3
_geom_torsion_atom_site_label_4
_geom_torsion_site_symmetry_1
_geom_torsion_site_symmetry_2
_geom_torsion_site_symmetry_3
_geom_torsion_site_symmetry_4
_geom_torsion
_geom_torsion_publ_flag
C9 N2 B1 F2 . . . . -114.73(16) ?
C10 N2 B1 F2 . . . . 66.2(2) ?
C9 N2 B1 F1 . . . . 117.11(15) ?
C10 N2 B1 F1 . . . . -61.9(2) ?
C9 N2 B1 N3 . . . 5_557 1.44(17) ?
C10 N2 B1 N3 . . . 5_557 -177.59(15) ?
C10 N1 C2 C3 . . . . -1.4(2) ?
C10 N1 C2 C1 . . . . 176.83(15) ?
N1 C2 C3 C4 . . . . 2.4(3) ?
C1 C2 C3 C4 . . . . -175.71(16) ?
C2 C3 C4 C6 . . . . -1.2(3) ?
C2 C3 C4 C5 . . . . 177.65(17) ?
C3 C4 C6 C10 . . . . -0.7(2) ?
C5 C4 C6 C10 . . . . -179.57(16) ?
C3 C4 C6 C7 . . . . 178.76(16) ?
C5 C4 C6 C7 . . . . -0.1(3) ?
C10 C6 C7 C8 . . . . 0.0(2) ?
C4 C6 C7 C8 . . . . -179.45(17) ?
C6 C7 C8 C9 . . . . -1.7(2) ?
N3 N3 C9 N2 5_557 . . . -0.7(2) ?
B1 N3 C9 N2 5_557 . . . -178.24(19) ?
N3 N3 C9 C8 5_557 . . . 179.03(18) ?
B1 N3 C9 C8 5_557 . . . 1.5(3) ?
C10 N2 C9 N3 . . . . 178.49(15) ?
B1 N2 C9 N3 . . . . -0.6(2) ?
C10 N2 C9 C8 . . . . -1.3(2) ?
B1 N2 C9 C8 . . . . 179.64(15) ?
C7 C8 C9 N3 . . . . -177.38(17) ?
C7 C8 C9 N2 . . . . 2.3(3) ?
C2 N1 C10 N2 . . . . -179.60(14) ?
C2 N1 C10 C6 . . . . -0.7(2) ?
C9 N2 C10 N1 . . . . 178.44(15) ?
B1 N2 C10 N1 . . . . -2.6(2) ?
C9 N2 C10 C6 . . . . -0.5(2) ?
B1 N2 C10 C6 . . . . 178.48(16) ?
C4 C6 C10 N1 . . . . 1.8(3) ?
C7 C6 C10 N1 . . . . -177.73(16) ?
C4 C6 C10 N2 . . . . -179.38(15) ?
C7 C6 C10 N2 . . . . 1.1(2) ?
